data_4105386
loop_
_publ_author_name
'Xiang Liu'
'James A. Henderson'
'Takeo Sasaki'
'Yoshito Kishi'

_publ_section_title
;
 Dramatic Improvement in Catalyst Loadings and Molar Ratios of Coupling
 Partners for Ni/Cr-Mediated Coupling Reactions: Heterobimetallic
 Catalysts
;
_journal_name_full 'Journal of the American Chemical Society'
_journal_page_first 16678
_journal_page_last 16680
_journal_paper_doi 10.1021/ja9079308
_journal_volume 131
_journal_year 2009
_chemical_absolute_configuration rm
_chemical_formula_sum 'C74 H74 Cl8 N10 Ni2 O8 S2'
_chemical_formula_weight 1696.57
_chemical_name_systematic
; 
 ? 
;
_space_group_IT_number 4
_symmetry_cell_setting monoclinic
_symmetry_space_group_name_Hall 'P 2yb'
_symmetry_space_group_name_H-M 'P 1 21 1'
_atom_sites_solution_hydrogens geom
_atom_sites_solution_primary direct
_atom_sites_solution_secondary difmap
_audit_creation_method SHELXL-97
_cell_angle_alpha 90.00
_cell_angle_beta 105.848(8)
_cell_angle_gamma 90.00
_cell_formula_units_Z 2
_cell_length_a 8.941(3)
_cell_length_b 27.929(9)
_cell_length_c 16.334(5)
_cell_measurement_reflns_used 172
_cell_measurement_temperature 100(2)
_cell_measurement_theta_max 20.26
_cell_measurement_theta_min 2.24
_cell_volume 3924(2)
_computing_cell_refinement 'Bruker Saint v7.23A (Bruker, 2005)'
_computing_data_collection 'APEX II (Bruker, 2002)'
_computing_data_reduction 'Bruker Saint v7.23A (Bruker, 2005)'
_computing_molecular_graphics 'Bruker SHELXTL'
_computing_publication_material 'Bruker SHELXTL'
_computing_structure_refinement 'SHELXL-97 (Sheldrick, 1997)'
_computing_structure_solution 'SHELXS-97 (Sheldrick, 1997)'
_diffrn_ambient_temperature 100(2)
_diffrn_measured_fraction_theta_full 0.987
_diffrn_measured_fraction_theta_max 0.987
_diffrn_measurement_device_type 'CCD area detector'
_diffrn_measurement_method 'phi and omega scans'
_diffrn_radiation_monochromator graphite
_diffrn_radiation_source 'fine-focus sealed tube'
_diffrn_radiation_type MoK\a
_diffrn_radiation_wavelength 0.71073
_diffrn_reflns_av_R_equivalents 0.1119
_diffrn_reflns_av_sigmaI/netI 0.1676
_diffrn_reflns_limit_h_max 10
_diffrn_reflns_limit_h_min -10
_diffrn_reflns_limit_k_max 34
_diffrn_reflns_limit_k_min -34
_diffrn_reflns_limit_l_max 19
_diffrn_reflns_limit_l_min -20
_diffrn_reflns_number 50229
_diffrn_reflns_theta_full 25.91
_diffrn_reflns_theta_max 25.91
_diffrn_reflns_theta_min 1.46
_exptl_absorpt_coefficient_mu 0.866
_exptl_absorpt_correction_T_max 0.9829
_exptl_absorpt_correction_T_min 0.8598
_exptl_absorpt_correction_type multi-scan
_exptl_absorpt_process_details 'SADABS (Bruker, 2005)'
_exptl_crystal_colour brown
_exptl_crystal_density_diffrn 1.436
_exptl_crystal_description needle
_exptl_crystal_F_000 1752
_exptl_crystal_size_max 0.18
_exptl_crystal_size_mid 0.12
_exptl_crystal_size_min 0.02
_refine_diff_density_max 0.730
_refine_diff_density_min -0.806
_refine_diff_density_rms 0.099
_refine_ls_abs_structure_details 'Flack H D (1983), Acta Cryst. A39, 876-881'
_refine_ls_abs_structure_Flack 0.05(2)
_refine_ls_extinction_method none
_refine_ls_goodness_of_fit_ref 1.018
_refine_ls_hydrogen_treatment constr
_refine_ls_matrix_type full
_refine_ls_number_parameters 913
_refine_ls_number_reflns 14989
_refine_ls_number_restraints 79
_refine_ls_restrained_S_all 1.036
_refine_ls_R_factor_all 0.1567
_refine_ls_R_factor_gt 0.0793
_refine_ls_shift/su_max 0.000
_refine_ls_shift/su_mean 0.000
_refine_ls_structure_factor_coef Fsqd
_refine_ls_weighting_details 'calc w=1/[\s^2^(Fo^2^)+(0.0740P)^2^+0.0000P] where P=(Fo^2^+2Fc^2^)/3'
_refine_ls_weighting_scheme calc
_refine_ls_wR_factor_gt 0.1646
_refine_ls_wR_factor_ref 0.1854
_reflns_number_gt 7483
_reflns_number_total 14989
_reflns_threshold_expression >2sigma(I)
_cod_data_source_file ja9079308_si_002.cif
_cod_data_source_block 1
_cod_database_code 4105386

loop_
_symmetry_equiv_pos_as_xyz
'x, y, z'
'-x, y+1/2, -z'

loop_
_atom_site_label
_atom_site_type_symbol
_atom_site_fract_x
_atom_site_fract_y
_atom_site_fract_z
_atom_site_U_iso_or_equiv
_atom_site_adp_type
_atom_site_occupancy
_atom_site_symmetry_multiplicity
_atom_site_calc_flag
_atom_site_refinement_flags
_atom_site_disorder_assembly
_atom_site_disorder_group
Ni1 Ni -1.04387(14) -0.35866(5) -0.47156(8) 0.0395(4) Uani 1 1 d . . .
Ni2 Ni -1.57156(15) -0.21585(4) -1.03704(8) 0.0407(4) Uani 1 1 d . . .
S1 S -1.9004(3) -0.42665(9) -0.84791(17) 0.0363(6) Uani 1 1 d . . .
S2 S -0.7097(3) -0.14582(11) -0.65774(19) 0.0440(7) Uani 1 1 d . . .
Cl1 Cl -0.9961(3) -0.39802(10) -0.57665(17) 0.0494(7) Uani 1 1 d . . .
Cl2 Cl -1.1934(3) -0.37397(10) -0.38638(16) 0.0472(7) Uani 1 1 d . . .
Cl3 Cl -1.4737(5) -0.42849(14) -0.5476(2) 0.1120(17) Uani 1 1 d . . .
Cl4 Cl -1.2993(3) -0.46176(13) -0.8288(3) 0.0896(13) Uani 1 1 d . . .
Cl5 Cl -1.4259(3) -0.19684(10) -1.12249(16) 0.0486(7) Uani 1 1 d . . .
Cl6 Cl -1.6170(3) -0.17573(9) -0.93082(16) 0.0468(7) Uani 1 1 d . . .
Cl7 Cl -1.1218(5) -0.14468(14) -0.9634(3) 0.129(2) Uani 1 1 d . . .
Cl8 Cl -1.3152(4) -0.1127(2) -0.6884(4) 0.150(2) Uani 1 1 d U . .
O1 O -1.7448(7) -0.3304(2) -0.8597(4) 0.0357(17) Uani 1 1 d . . .
O2 O -1.9775(7) -0.3946(2) -0.8070(4) 0.0377(17) Uani 1 1 d . . .
O3 O -1.9506(7) -0.4739(2) -0.8596(4) 0.0415(18) Uani 1 1 d . . .
O4 O -2.2830(8) -0.3839(3) -1.1505(4) 0.050(2) Uani 1 1 d . . .
O5 O -0.8707(7) -0.2426(2) -0.6499(4) 0.0407(17) Uani 1 1 d . . .
O6 O -0.6296(8) -0.1773(3) -0.6998(5) 0.052(2) Uani 1 1 d . . .
O7 O -0.6545(8) -0.0974(2) -0.6407(5) 0.054(2) Uani 1 1 d . . .
O8 O -0.3246(8) -0.1933(3) -0.3640(4) 0.0474(19) Uani 1 1 d . . .
N1 N -0.8475(9) -0.3333(3) -0.3942(5) 0.037(2) Uani 1 1 d . . .
N2 N -1.0852(9) -0.2897(3) -0.4995(5) 0.0326(19) Uani 1 1 d . . .
N3 N -1.8995(8) -0.4058(3) -0.9420(5) 0.037(2) Uani 1 1 d . . .
H3N H -1.8648 -0.4248 -0.9773 0.044 Uiso 1 1 d R . .
N4 N -2.1110(9) -0.4370(3) -1.0757(5) 0.042(2) Uani 1 1 d . . .
N5 N -1.7647(10) -0.2407(3) -1.1175(5) 0.045(2) Uani 1 1 d . . .
N6 N -1.5299(9) -0.2851(3) -1.0123(5) 0.0320(19) Uani 1 1 d . . .
N7 N -0.7143(8) -0.1671(3) -0.5681(5) 0.033(2) Uani 1 1 d . . .
H7N H -0.7518 -0.1488 -0.5330 0.039 Uiso 1 1 d R . .
N8 N -0.4999(10) -0.1392(3) -0.4293(6) 0.054(3) Uani 1 1 d . . .
C1 C -0.7272(13) -0.3574(4) -0.3441(6) 0.048(3) Uani 1 1 d . . .
C2 C -0.6072(11) -0.3322(4) -0.2883(6) 0.034(2) Uani 1 1 d . . .
H2A H -0.5214 -0.3497 -0.2542 0.040 Uiso 1 1 calc R . .
C3 C -0.6079(12) -0.2845(5) -0.2808(6) 0.045(3) Uani 1 1 d . . .
H3A H -0.5261 -0.2682 -0.2411 0.054 Uiso 1 1 calc R . .
C4 C -0.7318(12) -0.2595(4) -0.3329(6) 0.039(3) Uani 1 1 d . . .
C5 C -0.7488(11) -0.2094(5) -0.3326(6) 0.044(3) Uani 1 1 d . . .
H5A H -0.6715 -0.1914 -0.2931 0.052 Uiso 1 1 calc R . .
C6 C -0.8715(12) -0.1846(4) -0.3864(6) 0.045(3) Uani 1 1 d . . .
H6A H -0.8772 -0.1507 -0.3843 0.054 Uiso 1 1 calc R . .
C7 C -0.9899(11) -0.2119(4) -0.4454(6) 0.037(2) Uani 1 1 d . . .
C8 C -1.1126(11) -0.1917(4) -0.5042(6) 0.037(2) Uani 1 1 d . . .
H8A H -1.1249 -0.1579 -0.5059 0.045 Uiso 1 1 calc R . .
C9 C -1.2167(10) -0.2194(3) -0.5600(6) 0.031(2) Uani 1 1 d . . .
H9A H -1.2999 -0.2049 -0.6016 0.037 Uiso 1 1 calc R . .
C10 C -1.2026(11) -0.2685(4) -0.5567(6) 0.032(2) Uani 1 1 d . . .
C11 C -0.9791(11) -0.2620(4) -0.4456(6) 0.038(3) Uani 1 1 d . . .
C12 C -0.8490(11) -0.2850(4) -0.3893(6) 0.033(2) Uani 1 1 d . . .
C13 C -0.7235(12) -0.4092(4) -0.3539(6) 0.048(3) Uani 1 1 d . . .
H13A H -0.8206 -0.4230 -0.3478 0.072 Uiso 1 1 calc R . .
H13B H -0.6355 -0.4224 -0.3101 0.072 Uiso 1 1 calc R . .
H13C H -0.7120 -0.4169 -0.4104 0.072 Uiso 1 1 calc R . .
C14 C -1.3139(11) -0.3026(4) -0.6178(6) 0.038(3) Uani 1 1 d . . .
H14A H -1.2521 -0.3243 -0.6438 0.045 Uiso 1 1 calc R . .
H14B H -1.3680 -0.3226 -0.5847 0.045 Uiso 1 1 calc R . .
C15 C -1.4329(11) -0.2781(4) -0.6873(6) 0.044(3) Uani 1 1 d . . .
H15A H -1.3805 -0.2593 -0.7228 0.053 Uiso 1 1 calc R . .
H15B H -1.4942 -0.2558 -0.6623 0.053 Uiso 1 1 calc R . .
C16 C -1.5397(10) -0.3145(4) -0.7418(6) 0.033(2) Uani 1 1 d . . .
H16A H -1.4778 -0.3369 -0.7664 0.040 Uiso 1 1 calc R . .
H16B H -1.5914 -0.3333 -0.7059 0.040 Uiso 1 1 calc R . .
C17 C -1.6598(11) -0.2910(3) -0.8117(6) 0.035(2) Uani 1 1 d . . .
H17A H -1.7290 -0.2705 -0.7887 0.042 Uiso 1 1 calc R . .
H17B H -1.6110 -0.2712 -0.8476 0.042 Uiso 1 1 calc R . .
C18 C -1.8707(6) -0.3194(2) -0.9254(3) 0.031(2) Uani 1 1 d GU . .
C19 C -1.9228(7) -0.27353(18) -0.9517(3) 0.030(2) Uani 1 1 d G . .
H19A H -1.8687 -0.2464 -0.9231 0.036 Uiso 1 1 calc R . .
C20 C -2.0541(7) -0.26736(18) -1.0199(4) 0.043(3) Uani 1 1 d G . .
H20A H -2.0897 -0.2360 -1.0378 0.052 Uiso 1 1 calc R . .
C21 C -2.1332(5) -0.3070(2) -1.0617(3) 0.038(3) Uani 1 1 d G . .
H21A H -2.2229 -0.3028 -1.1083 0.046 Uiso 1 1 calc R . .
C22 C -2.0811(6) -0.35290(19) -1.0354(4) 0.031(2) Uani 1 1 d G . .
C23 C -1.9499(7) -0.35907(17) -0.9673(4) 0.029(2) Uani 1 1 d G . .
C24 C -1.7105(6) -0.4311(2) -0.7895(4) 0.036(3) Uani 1 1 d G . .
C25 C -1.5944(8) -0.4415(2) -0.8286(4) 0.046(3) Uani 1 1 d G . .
H25A H -1.6193 -0.4446 -0.8887 0.055 Uiso 1 1 calc R . .
C26 C -1.4417(6) -0.4474(3) -0.7797(6) 0.065(3) Uani 1 1 d G . .
C27 C -1.4052(7) -0.4428(3) -0.6917(5) 0.078(3) Uani 1 1 d G . .
H27A H -1.3009 -0.4468 -0.6582 0.094 Uiso 1 1 calc R . .
C28 C -1.5213(10) -0.4324(3) -0.6526(4) 0.069(4) Uani 1 1 d G . .
C29 C -1.6740(8) -0.4266(2) -0.7015(4) 0.052(3) Uani 1 1 d G . .
H29A H -1.7534 -0.4195 -0.6748 0.062 Uiso 1 1 calc R . .
C30 C -2.1525(11) -0.3940(4) -1.0861(6) 0.034(2) Uani 1 1 d . . .
C31 C -2.3423(13) -0.4313(4) -1.1839(7) 0.059(3) Uani 1 1 d . . .
H31A H -2.3586 -0.4327 -1.2463 0.070 Uiso 1 1 calc R . .
H31B H -2.4418 -0.4385 -1.1710 0.070 Uiso 1 1 calc R . .
C32 C -2.2134(13) -0.4672(4) -1.1377(7) 0.056(3) Uani 1 1 d U . .
H32A H -2.1565 -0.4779 -1.1793 0.068 Uiso 1 1 calc R . .
C33 C -2.2735(12) -0.5099(4) -1.1047(7) 0.051(3) Uani 1 1 d U . .
H33A H -2.3350 -0.4988 -1.0655 0.061 Uiso 1 1 calc R . .
C34 C -2.3831(15) -0.5366(5) -1.1776(8) 0.089(5) Uani 1 1 d . . .
H34A H -2.4773 -0.5175 -1.2003 0.134 Uiso 1 1 calc R . .
H34B H -2.4112 -0.5674 -1.1570 0.134 Uiso 1 1 calc R . .
H34C H -2.3318 -0.5422 -1.2226 0.134 Uiso 1 1 calc R . .
C35 C -2.1479(14) -0.5410(4) -1.0556(8) 0.081(4) Uani 1 1 d . . .
H35A H -2.0911 -0.5246 -1.0034 0.121 Uiso 1 1 calc R . .
H35B H -2.0764 -0.5485 -1.0899 0.121 Uiso 1 1 calc R . .
H35C H -2.1925 -0.5708 -1.0408 0.121 Uiso 1 1 calc R . .
C101 C -1.8858(11) -0.2169(4) -1.1640(5) 0.037(2) Uani 1 1 d . . .
C102 C -2.0037(14) -0.2410(4) -1.2206(6) 0.057(3) Uani 1 1 d . . .
H10A H -2.0881 -0.2234 -1.2556 0.068 Uiso 1 1 calc R . .
C103 C -2.0018(12) -0.2890(4) -1.2275(6) 0.045(3) Uani 1 1 d . . .
H10B H -2.0844 -0.3046 -1.2678 0.054 Uiso 1 1 calc R . .
C104 C -1.8799(11) -0.3165(4) -1.1761(6) 0.037(3) Uani 1 1 d . . .
C105 C -1.8672(12) -0.3668(4) -1.1748(6) 0.042(3) Uani 1 1 d . . .
H10C H -1.9442 -0.3855 -1.2130 0.051 Uiso 1 1 calc R . .
C106 C -1.7498(12) -0.3877(4) -1.1212(6) 0.041(3) Uani 1 1 d . . .
H10D H -1.7453 -0.4217 -1.1207 0.049 Uiso 1 1 calc R . .
C107 C -1.6288(10) -0.3620(4) -1.0636(5) 0.029(2) Uani 1 1 d . . .
C108 C -1.5034(11) -0.3838(4) -1.0076(6) 0.037(3) Uani 1 1 d . . .
H10E H -1.4911 -0.4176 -1.0066 0.044 Uiso 1 1 calc R . .
C109 C -1.3967(11) -0.3548(4) -0.9531(6) 0.044(3) Uani 1 1 d . . .
H10F H -1.3092 -0.3688 -0.9140 0.052 Uiso 1 1 calc R . .
C110 C -1.4139(10) -0.3058(4) -0.9541(6) 0.030(2) Uani 1 1 d . . .
C111 C -1.6346(11) -0.3137(3) -1.0634(6) 0.031(2) Uani 1 1 d . . .
C112 C -1.7625(11) -0.2895(4) -1.1211(6) 0.033(2) Uani 1 1 d . . .
C113 C -1.8841(14) -0.1640(4) -1.1575(7) 0.064(4) Uani 1 1 d . . .
H11A H -1.7899 -0.1537 -1.1146 0.096 Uiso 1 1 calc R . .
H11B H -1.9759 -0.1532 -1.1409 0.096 Uiso 1 1 calc R . .
H11C H -1.8854 -0.1500 -1.2128 0.096 Uiso 1 1 calc R . .
C114 C -1.3077(10) -0.2724(3) -0.8958(6) 0.033(2) Uani 1 1 d . . .
H11D H -1.3705 -0.2516 -0.8689 0.040 Uiso 1 1 calc R . .
H11E H -1.2584 -0.2515 -0.9300 0.040 Uiso 1 1 calc R . .
C115 C -1.1804(10) -0.2952(3) -0.8260(6) 0.030(2) Uani 1 1 d . . .
H11F H -1.2277 -0.3168 -0.7919 0.036 Uiso 1 1 calc R . .
H11G H -1.1130 -0.3148 -0.8519 0.036 Uiso 1 1 calc R . .
C116 C -1.0840(10) -0.2585(3) -0.7691(6) 0.034(2) Uani 1 1 d . . .
H11H H -1.1522 -0.2383 -0.7448 0.041 Uiso 1 1 calc R . .
H11I H -1.0346 -0.2375 -0.8031 0.041 Uiso 1 1 calc R . .
C117 C -0.9582(10) -0.2807(4) -0.6968(6) 0.036(3) Uani 1 1 d . . .
H11J H -1.0058 -0.3001 -0.6599 0.043 Uiso 1 1 calc R . .
H11K H -0.8904 -0.3018 -0.7199 0.043 Uiso 1 1 calc R . .
C118 C -0.7481(6) -0.2525(2) -0.5846(3) 0.040(3) Uani 1 1 d G . .
C119 C -0.6984(7) -0.29892(19) -0.5609(4) 0.034(2) Uani 1 1 d G . .
H11L H -0.7546 -0.3254 -0.5906 0.041 Uiso 1 1 calc R . .
C120 C -0.5664(7) -0.3065(2) -0.4939(4) 0.038(3) Uani 1 1 d G . .
H12A H -0.5324 -0.3382 -0.4777 0.046 Uiso 1 1 calc R . .
C121 C -0.4841(6) -0.2678(3) -0.4505(3) 0.039(3) Uani 1 1 d G . .
H12B H -0.3939 -0.2730 -0.4046 0.046 Uiso 1 1 calc R . .
C122 C -0.5338(6) -0.2214(2) -0.4742(4) 0.037(3) Uani 1 1 d G . .
C123 C -0.6658(7) -0.21375(18) -0.5412(4) 0.037(2) Uani 1 1 d G . .
C124 C -0.9003(6) -0.1423(3) -0.7164(5) 0.045(3) Uani 1 1 d G . .
C125 C -0.9311(8) -0.1458(3) -0.8044(5) 0.062(4) Uani 1 1 d G . .
H12C H -0.8493 -0.1528 -0.8294 0.074 Uiso 1 1 calc R . .
C126 C -1.0816(9) -0.1391(3) -0.8557(4) 0.065(3) Uani 1 1 d G . .
C127 C -1.2012(6) -0.1289(3) -0.8191(6) 0.078(3) Uani 1 1 d G . .
H12D H -1.3040 -0.1243 -0.8542 0.094 Uiso 1 1 calc R . .
C128 C -1.1704(7) -0.1254(3) -0.7312(6) 0.073(4) Uani 1 1 d G . .
C129 C -1.0199(9) -0.1321(3) -0.6799(4) 0.067(4) Uani 1 1 d G . .
H12E H -0.9989 -0.1297 -0.6198 0.081 Uiso 1 1 calc R . .
C130 C -0.4572(11) -0.1831(4) -0.4255(6) 0.037(3) Uani 1 1 d . . .
C131 C -0.2742(12) -0.1477(4) -0.3230(7) 0.055(3) Uani 1 1 d . . .
H13D H -0.1734 -0.1382 -0.3322 0.066 Uiso 1 1 calc R . .
H13E H -0.2611 -0.1502 -0.2610 0.066 Uiso 1 1 calc R . .
C132 C -0.3948(12) -0.1115(4) -0.3608(7) 0.047(3) Uani 1 1 d U . .
H13F H -0.3449 -0.0863 -0.3880 0.056 Uiso 1 1 calc R . .
C133 C -0.4703(16) -0.0875(4) -0.3035(9) 0.089(4) Uani 1 1 d . . .
H13G H -0.5044 -0.1149 -0.2736 0.106 Uiso 1 1 calc R . .
C134 C -0.6168(16) -0.0636(5) -0.3443(10) 0.106(5) Uani 1 1 d U . .
H13H H -0.6772 -0.0834 -0.3912 0.159 Uiso 1 1 calc R . .
H13I H -0.5955 -0.0324 -0.3664 0.159 Uiso 1 1 calc R . .
H13J H -0.6761 -0.0589 -0.3025 0.159 Uiso 1 1 calc R . .
C135 C -0.3592(17) -0.0617(5) -0.2326(9) 0.096(5) Uani 1 1 d U . .
H13K H -0.4124 -0.0522 -0.1900 0.144 Uiso 1 1 calc R . .
H13L H -0.3202 -0.0331 -0.2549 0.144 Uiso 1 1 calc R . .
H13M H -0.2719 -0.0829 -0.2062 0.144 Uiso 1 1 calc R . .
N1S N -0.3520(15) -0.0010(4) 0.0274(9) 0.100(4) Uani 1 1 d U . .
C1S C -0.401(2) -0.0333(5) -0.0024(10) 0.095(4) Uani 1 1 d DU . .
C2S C -0.510(2) -0.0763(6) -0.0425(11) 0.132(6) Uani 1 1 d DU . .
H2SA H -0.5195 -0.0983 0.0027 0.198 Uiso 1 1 calc R . .
H2SB H -0.4664 -0.0934 -0.0829 0.198 Uiso 1 1 calc R . .
H2SC H -0.6136 -0.0640 -0.0723 0.198 Uiso 1 1 calc R . .
N2S N -0.952(3) 0.4298(8) -0.5286(18) 0.102(8) Uani 0.50 1 d PU A 1
C3S C -0.965(3) 0.4457(12) -0.595(2) 0.106(8) Uani 0.50 1 d PDU A 1
C4S C -0.973(3) 0.4811(12) -0.6712(19) 0.112(9) Uani 0.50 1 d PDU A 1
H4SA H -0.8686 0.4933 -0.6676 0.168 Uiso 0.50 1 calc PR A 1
H4SB H -1.0420 0.5079 -0.6683 0.168 Uiso 0.50 1 calc PR A 1
H4SC H -1.0133 0.4640 -0.7251 0.168 Uiso 0.50 1 calc PR A 1
N3S N -0.920(3) 0.5002(7) -0.2695(17) 0.085(7) Uani 0.50 1 d P B 2
C5S C -1.023(3) 0.4976(9) -0.3390(18) 0.061(7) Uani 0.50 1 d PU B 2
C6S C -1.146(3) 0.4943(8) -0.4046(14) 0.061(6) Uani 0.50 1 d PU B 2
H6SA H -1.2402 0.4973 -0.3853 0.091 Uiso 0.50 1 calc PR B 2
H6SB H -1.1458 0.4632 -0.4323 0.091 Uiso 0.50 1 calc PR B 2
H6SC H -1.1438 0.5200 -0.4452 0.091 Uiso 0.50 1 calc PR B 2

loop_
_atom_site_aniso_label
_atom_site_aniso_U_11
_atom_site_aniso_U_22
_atom_site_aniso_U_33
_atom_site_aniso_U_23
_atom_site_aniso_U_13
_atom_site_aniso_U_12
Ni1 0.0403(7) 0.0406(9) 0.0353(8) 0.0013(7) 0.0065(6) 0.0023(6)
Ni2 0.0541(8) 0.0311(8) 0.0313(7) 0.0002(6) 0.0021(6) 0.0065(7)
S1 0.0280(13) 0.0316(16) 0.0475(17) 0.0019(13) 0.0073(12) -0.0014(12)
S2 0.0237(14) 0.0463(19) 0.060(2) 0.0108(16) 0.0090(13) 0.0018(13)
Cl1 0.0503(17) 0.0502(19) 0.0452(17) -0.0139(14) 0.0089(13) 0.0069(14)
Cl2 0.0485(16) 0.0519(19) 0.0401(15) -0.0049(13) 0.0100(13) -0.0072(13)
Cl3 0.149(4) 0.077(3) 0.066(2) -0.030(2) -0.045(2) 0.037(3)
Cl4 0.0297(16) 0.079(3) 0.165(4) 0.061(3) 0.034(2) 0.0159(16)
Cl5 0.0531(16) 0.0500(18) 0.0369(15) 0.0028(13) 0.0023(13) -0.0100(13)
Cl6 0.0589(18) 0.0377(17) 0.0414(16) -0.0093(13) 0.0097(14) 0.0007(13)
Cl7 0.145(4) 0.057(3) 0.116(3) -0.031(2) -0.083(3) 0.026(2)
Cl8 0.043(2) 0.188(5) 0.232(5) 0.160(4) 0.058(3) 0.047(2)
O1 0.023(3) 0.035(4) 0.050(4) 0.005(3) 0.011(3) 0.000(3)
O2 0.034(4) 0.043(4) 0.040(4) 0.002(3) 0.016(3) 0.007(3)
O3 0.033(4) 0.027(4) 0.062(5) 0.003(3) 0.010(3) 0.000(3)
O4 0.042(4) 0.060(6) 0.035(4) -0.007(4) -0.009(3) 0.011(4)
O5 0.032(4) 0.035(4) 0.049(5) -0.008(4) 0.002(3) -0.004(3)
O6 0.041(4) 0.054(5) 0.068(5) 0.018(4) 0.028(4) 0.011(4)
O7 0.041(4) 0.037(5) 0.071(5) 0.012(4) -0.005(4) -0.005(4)
O8 0.058(5) 0.041(5) 0.037(4) -0.005(4) 0.003(4) 0.002(4)
N1 0.043(5) 0.038(6) 0.025(5) -0.005(4) 0.000(4) -0.001(4)
N2 0.030(5) 0.033(5) 0.031(5) -0.004(4) 0.003(4) 0.001(4)
N3 0.028(4) 0.042(6) 0.044(5) -0.016(4) 0.015(4) 0.001(4)
N4 0.047(5) 0.025(6) 0.047(5) -0.018(4) 0.002(4) 0.001(4)
N5 0.062(6) 0.051(7) 0.020(5) 0.004(4) 0.008(4) 0.007(5)
N6 0.040(5) 0.031(5) 0.024(4) -0.004(4) 0.008(4) 0.003(4)
N7 0.033(5) 0.019(5) 0.045(5) 0.016(4) 0.010(4) 0.003(4)
N8 0.045(6) 0.041(7) 0.073(7) 0.006(5) 0.010(5) -0.006(5)
C1 0.065(7) 0.044(7) 0.040(6) 0.004(6) 0.022(6) 0.016(6)
C2 0.028(5) 0.051(8) 0.025(6) -0.004(5) 0.012(5) -0.003(5)
C3 0.043(7) 0.068(10) 0.022(6) -0.001(6) 0.005(5) -0.008(6)
C4 0.043(6) 0.054(8) 0.022(6) 0.006(5) 0.013(5) -0.004(6)
C5 0.031(6) 0.072(10) 0.031(6) -0.010(6) 0.015(5) -0.010(6)
C6 0.055(7) 0.045(7) 0.032(6) -0.006(5) 0.009(5) -0.022(6)
C7 0.047(6) 0.032(7) 0.035(6) -0.007(5) 0.014(5) -0.006(5)
C8 0.052(7) 0.026(6) 0.036(6) -0.006(5) 0.014(5) -0.006(5)
C9 0.026(5) 0.023(6) 0.044(6) 0.011(5) 0.008(4) -0.001(4)
C10 0.036(6) 0.042(7) 0.025(6) -0.005(5) 0.020(5) -0.006(5)
C11 0.046(6) 0.053(8) 0.017(5) -0.001(5) 0.013(5) -0.003(6)
C12 0.037(6) 0.032(7) 0.028(6) -0.007(5) 0.006(5) 0.003(5)
C13 0.045(7) 0.044(8) 0.046(7) 0.000(5) -0.001(5) -0.002(5)
C14 0.033(6) 0.041(7) 0.034(6) 0.003(5) 0.001(5) 0.002(5)
C15 0.044(6) 0.057(8) 0.041(7) 0.014(6) 0.027(5) 0.017(6)
C16 0.024(5) 0.040(7) 0.028(5) -0.004(5) -0.005(4) -0.003(5)
C17 0.034(6) 0.025(6) 0.050(7) -0.009(5) 0.016(5) -0.006(5)
C18 0.029(5) 0.033(6) 0.036(5) 0.004(4) 0.013(4) 0.005(4)
C19 0.031(5) 0.038(7) 0.020(5) -0.001(5) 0.005(4) -0.004(5)
C20 0.040(6) 0.044(7) 0.050(7) -0.011(6) 0.018(5) -0.006(5)
C21 0.036(6) 0.047(7) 0.039(6) -0.001(6) 0.024(5) 0.006(5)
C22 0.040(6) 0.016(6) 0.041(6) 0.007(5) 0.019(5) -0.008(5)
C23 0.034(5) 0.018(5) 0.035(5) 0.005(5) 0.008(4) 0.004(5)
C24 0.022(5) 0.040(7) 0.048(7) 0.013(5) 0.015(5) -0.007(5)
C25 0.017(5) 0.028(7) 0.086(9) 0.030(6) 0.005(6) -0.001(4)
C26 0.058(6) 0.023(5) 0.098(7) 0.020(5) -0.008(5) 0.002(4)
C27 0.048(5) 0.037(5) 0.122(8) 0.020(5) -0.023(5) -0.015(4)
C28 0.058(8) 0.032(7) 0.086(9) -0.007(6) -0.035(7) 0.012(6)
C29 0.072(8) 0.015(6) 0.067(8) 0.000(5) 0.017(7) -0.017(6)
C30 0.043(6) 0.028(7) 0.032(6) 0.000(5) 0.012(5) -0.007(5)
C31 0.064(8) 0.041(8) 0.055(8) -0.011(6) -0.011(6) 0.013(6)
C32 0.068(7) 0.035(6) 0.061(7) -0.025(5) 0.008(5) 0.000(5)
C33 0.057(6) 0.035(6) 0.062(6) -0.016(5) 0.017(5) -0.006(5)
C34 0.079(9) 0.072(10) 0.091(10) -0.037(8) -0.021(8) -0.029(7)
C35 0.074(9) 0.045(8) 0.101(10) -0.016(7) -0.014(8) -0.012(7)
C101 0.031(5) 0.046(7) 0.025(5) 0.003(5) -0.010(4) -0.014(5)
C102 0.079(9) 0.044(8) 0.031(7) 0.002(6) -0.015(6) 0.016(6)
C103 0.041(6) 0.060(9) 0.026(6) 0.000(5) -0.003(5) 0.012(6)
C104 0.038(6) 0.044(7) 0.039(6) -0.007(5) 0.026(5) -0.002(5)
C105 0.061(7) 0.046(8) 0.020(5) 0.004(5) 0.011(5) -0.018(6)
C106 0.045(6) 0.039(7) 0.045(7) 0.002(6) 0.024(6) -0.003(5)
C107 0.032(5) 0.045(7) 0.017(5) -0.001(5) 0.016(4) -0.004(5)
C108 0.044(6) 0.042(7) 0.037(6) 0.017(5) 0.030(5) 0.013(5)
C109 0.037(6) 0.069(9) 0.025(6) -0.014(6) 0.007(5) 0.001(6)
C110 0.029(5) 0.039(7) 0.028(6) -0.002(5) 0.018(5) 0.007(5)
C111 0.041(6) 0.015(6) 0.037(6) -0.009(5) 0.012(5) 0.001(4)
C112 0.040(6) 0.044(7) 0.021(6) -0.008(5) 0.017(5) 0.008(5)
C113 0.088(9) 0.041(8) 0.047(7) -0.012(6) -0.009(7) 0.018(7)
C114 0.041(6) 0.024(6) 0.043(6) -0.005(5) 0.025(5) 0.001(5)
C115 0.023(5) 0.020(6) 0.046(6) 0.001(5) 0.009(4) 0.001(4)
C116 0.036(5) 0.016(6) 0.060(7) -0.006(5) 0.028(5) -0.003(4)
C117 0.019(5) 0.045(7) 0.046(7) 0.004(5) 0.013(5) 0.003(5)
C118 0.033(6) 0.041(7) 0.048(7) -0.002(5) 0.016(5) 0.005(5)
C119 0.033(6) 0.030(6) 0.042(6) 0.008(5) 0.012(5) 0.004(5)
C120 0.032(6) 0.044(7) 0.041(6) 0.015(5) 0.014(5) 0.023(5)
C121 0.033(6) 0.036(7) 0.043(6) 0.006(5) 0.005(5) 0.007(5)
C122 0.018(5) 0.060(8) 0.035(6) -0.005(6) 0.012(4) 0.001(5)
C123 0.027(5) 0.036(6) 0.046(6) -0.004(6) 0.006(5) 0.013(5)
C124 0.045(7) 0.015(6) 0.062(8) 0.010(6) -0.006(6) -0.004(5)
C125 0.037(7) 0.025(7) 0.100(11) -0.005(7) -0.020(7) 0.007(5)
C126 0.058(6) 0.023(5) 0.098(7) 0.020(5) -0.008(5) 0.002(4)
C127 0.048(5) 0.037(5) 0.122(8) 0.020(5) -0.023(5) -0.015(4)
C128 0.028(6) 0.061(9) 0.123(12) 0.054(8) 0.010(7) -0.005(6)
C129 0.048(8) 0.067(10) 0.094(10) 0.047(8) 0.032(8) 0.029(7)
C130 0.027(5) 0.044(8) 0.042(6) 0.000(5) 0.010(5) 0.004(5)
C131 0.050(7) 0.052(8) 0.052(8) -0.005(6) -0.004(6) 0.001(6)
C132 0.038(5) 0.052(6) 0.050(6) 0.009(5) 0.013(5) 0.003(5)
C133 0.100(11) 0.032(8) 0.117(12) -0.020(8) 0.002(9) -0.012(7)
C134 0.084(7) 0.087(8) 0.147(9) -0.028(7) 0.032(7) 0.011(7)
C135 0.109(8) 0.068(8) 0.106(8) -0.025(7) 0.022(7) -0.014(7)
N1S 0.121(9) 0.044(7) 0.152(11) -0.024(7) 0.066(9) -0.014(7)
C1S 0.150(12) 0.038(8) 0.127(11) -0.014(8) 0.088(10) 0.003(8)
C2S 0.153(10) 0.118(10) 0.123(9) -0.013(8) 0.035(8) 0.017(8)
N2S 0.116(14) 0.047(14) 0.17(2) 0.050(13) 0.086(16) 0.038(12)
C3S 0.081(13) 0.111(18) 0.15(2) 0.028(14) 0.078(16) 0.013(13)
C4S 0.073(15) 0.15(2) 0.14(2) 0.043(15) 0.072(16) 0.011(15)
N3S 0.112(18) 0.045(14) 0.13(2) -0.007(13) 0.091(17) -0.001(12)
C5S 0.067(10) 0.055(10) 0.075(10) 0.005(8) 0.042(8) -0.007(8)
C6S 0.071(10) 0.044(9) 0.068(10) 0.002(8) 0.020(8) -0.011(8)

loop_
_atom_type_symbol
_atom_type_description
_atom_type_scat_dispersion_real
_atom_type_scat_dispersion_imag
_atom_type_scat_source
C C 0.0033 0.0016 'International Tables Vol C Tables 4.2.6.8 and 6.1.1.4'
H H 0.0000 0.0000 'International Tables Vol C Tables 4.2.6.8 and 6.1.1.4'
N N 0.0061 0.0033 'International Tables Vol C Tables 4.2.6.8 and 6.1.1.4'
O O 0.0106 0.0060 'International Tables Vol C Tables 4.2.6.8 and 6.1.1.4'
S S 0.1246 0.1234 'International Tables Vol C Tables 4.2.6.8 and 6.1.1.4'
Cl Cl 0.1484 0.1585 'International Tables Vol C Tables 4.2.6.8 and 6.1.1.4'
Ni Ni 0.3393 1.1124 'International Tables Vol C Tables 4.2.6.8 and 6.1.1.4'

loop_
_geom_angle_atom_site_label_1
_geom_angle_atom_site_label_2
_geom_angle_atom_site_label_3
_geom_angle
N2 Ni1 N1 83.0(3)
N2 Ni1 Cl1 111.8(2)
N1 Ni1 Cl1 110.6(2)
N2 Ni1 Cl2 103.0(2)
N1 Ni1 Cl2 104.4(2)
Cl1 Ni1 Cl2 132.75(12)
N5 Ni2 N6 82.8(4)
N5 Ni2 Cl6 112.7(3)
N6 Ni2 Cl6 113.6(2)
N5 Ni2 Cl5 102.8(2)
N6 Ni2 Cl5 104.5(2)
Cl6 Ni2 Cl5 130.00(12)
O3 S1 O2 119.2(4)
O3 S1 N3 107.0(4)
O2 S1 N3 110.2(4)
O3 S1 C24 104.0(4)
O2 S1 C24 108.8(4)
N3 S1 C24 106.9(4)
O6 S2 O7 118.8(5)
O6 S2 N7 110.9(4)
O7 S2 N7 105.4(5)
O6 S2 C124 108.7(4)
O7 S2 C124 106.9(4)
N7 S2 C124 105.3(4)
C18 O1 C17 117.1(6)
C30 O4 C31 104.2(8)
C118 O5 C117 119.3(7)
C130 O8 C131 104.9(8)
C1 N1 C12 118.9(9)
C1 N1 Ni1 129.1(8)
C12 N1 Ni1 111.8(6)
C11 N2 C10 118.8(9)
C11 N2 Ni1 110.6(7)
C10 N2 Ni1 130.5(7)
C23 N3 S1 121.4(6)
C23 N3 H3N 119.9
S1 N3 H3N 118.7
C30 N4 C32 111.0(9)
C101 N5 C112 119.8(9)
C101 N5 Ni2 129.2(8)
C112 N5 Ni2 111.0(7)
C110 N6 C111 117.7(9)
C110 N6 Ni2 129.2(7)
C111 N6 Ni2 113.1(6)
C123 N7 S2 123.4(6)
C123 N7 H7N 117.8
S2 N7 H7N 118.8
C130 N8 C132 110.3(9)
N1 C1 C2 119.5(11)
N1 C1 C13 118.0(10)
C2 C1 C13 122.4(10)
C3 C2 C1 122.7(10)
C3 C2 H2A 118.7
C1 C2 H2A 118.7
C2 C3 C4 117.9(10)
C2 C3 H3A 121.1
C4 C3 H3A 121.1
C3 C4 C12 118.8(11)
C3 C4 C5 124.5(10)
C12 C4 C5 116.7(9)
C6 C5 C4 124.1(10)
C6 C5 H5A 117.9
C4 C5 H5A 117.9
C5 C6 C7 118.0(10)
C5 C6 H6A 121.0
C7 C6 H6A 121.0
C8 C7 C11 116.9(9)
C8 C7 C6 123.7(10)
C11 C7 C6 119.4(10)
C9 C8 C7 120.7(10)
C9 C8 H8A 119.7
C7 C8 H8A 119.7
C8 C9 C10 120.2(9)
C8 C9 H9A 119.9
C10 C9 H9A 119.9
N2 C10 C9 120.9(8)
N2 C10 C14 115.2(9)
C9 C10 C14 123.9(9)
N2 C11 C7 122.4(9)
N2 C11 C12 118.0(10)
C7 C11 C12 119.5(9)
N1 C12 C4 122.2(9)
N1 C12 C11 115.5(9)
C4 C12 C11 122.3(10)
C1 C13 H13A 109.5
C1 C13 H13B 109.5
H13A C13 H13B 109.5
C1 C13 H13C 109.5
H13A C13 H13C 109.5
H13B C13 H13C 109.5
C15 C14 C10 114.2(9)
C15 C14 H14A 108.7
C10 C14 H14A 108.7
C15 C14 H14B 108.7
C10 C14 H14B 108.7
H14A C14 H14B 107.6
C14 C15 C16 110.2(9)
C14 C15 H15A 109.6
C16 C15 H15A 109.6
C14 C15 H15B 109.6
C16 C15 H15B 109.6
H15A C15 H15B 108.1
C17 C16 C15 111.4(9)
C17 C16 H16A 109.4
C15 C16 H16A 109.4
C17 C16 H16B 109.4
C15 C16 H16B 109.4
H16A C16 H16B 108.0
O1 C17 C16 104.1(8)
O1 C17 H17A 110.9
C16 C17 H17A 110.9
O1 C17 H17B 110.9
C16 C17 H17B 110.9
H17A C17 H17B 109.0
O1 C18 C19 126.0(5)
O1 C18 C23 114.0(5)
C19 C18 C23 120.0
C20 C19 C18 120.0
C20 C19 H19A 120.0
C18 C19 H19A 120.0
C19 C20 C21 120.0
C19 C20 H20A 120.0
C21 C20 H20A 120.0
C22 C21 C20 120.0
C22 C21 H21A 120.0
C20 C21 H21A 120.0
C21 C22 C23 120.0
C21 C22 C30 119.5(6)
C23 C22 C30 120.0(6)
C22 C23 C18 120.0
C22 C23 N3 118.9(5)
C18 C23 N3 121.1(5)
C25 C24 C29 120.0
C25 C24 S1 120.8(4)
C29 C24 S1 119.2(4)
C24 C25 C26 120.0
C24 C25 H25A 120.0
C26 C25 H25A 120.0
C27 C26 C25 120.0
C27 C26 Cl4 120.5(5)
C25 C26 Cl4 119.5(5)
C26 C27 C28 120.0
C26 C27 H27A 120.0
C28 C27 H27A 120.0
C29 C28 C27 120.0
C29 C28 Cl3 121.5(6)
C27 C28 Cl3 118.5(6)
C28 C29 C24 120.0
C28 C29 H29A 120.0
C24 C29 H29A 120.0
N4 C30 O4 117.2(9)
N4 C30 C22 127.6(9)
O4 C30 C22 115.1(8)
O4 C31 C32 104.8(8)
O4 C31 H31A 110.8
C32 C31 H31A 110.8
O4 C31 H31B 110.8
C32 C31 H31B 110.8
H31A C31 H31B 108.9
N4 C32 C33 116.3(10)
N4 C32 C31 102.1(8)
C33 C32 C31 113.8(10)
N4 C32 H32A 108.1
C33 C32 H32A 108.1
C31 C32 H32A 108.1
C32 C33 C35 112.2(10)
C32 C33 C34 109.5(10)
C35 C33 C34 111.8(10)
C32 C33 H33A 107.7
C35 C33 H33A 107.7
C34 C33 H33A 107.7
C33 C34 H34A 109.5
C33 C34 H34B 109.5
H34A C34 H34B 109.5
C33 C34 H34C 109.5
H34A C34 H34C 109.5
H34B C34 H34C 109.5
C33 C35 H35A 109.5
C33 C35 H35B 109.5
H35A C35 H35B 109.5
C33 C35 H35C 109.5
H35A C35 H35C 109.5
H35B C35 H35C 109.5
N5 C101 C102 120.0(11)
N5 C101 C113 118.1(9)
C102 C101 C113 121.8(10)
C103 C102 C101 121.3(10)
C103 C102 H10A 119.4
C101 C102 H10A 119.4
C102 C103 C104 121.3(10)
C102 C103 H10B 119.4
C104 C103 H10B 119.4
C112 C104 C105 118.9(10)
C112 C104 C103 114.2(10)
C105 C104 C103 126.8(10)
C106 C105 C104 120.2(10)
C106 C105 H10C 119.9
C104 C105 H10C 119.9
C105 C106 C107 123.0(11)
C105 C106 H10D 118.5
C107 C106 H10D 118.5
C111 C107 C108 117.6(9)
C111 C107 C106 119.0(9)
C108 C107 C106 123.5(10)
C109 C108 C107 117.6(10)
C109 C108 H10E 121.2
C107 C108 H10E 121.2
C108 C109 C110 121.5(10)
C108 C109 H10F 119.3
C110 C109 H10F 119.3
N6 C110 C109 120.2(9)
N6 C110 C114 115.1(9)
C109 C110 C114 124.7(9)
N6 C111 C107 125.3(9)
N6 C111 C112 115.2(9)
C107 C111 C112 119.5(9)
N5 C112 C104 123.3(9)
N5 C112 C111 117.3(9)
C104 C112 C111 119.3(10)
C101 C113 H11A 109.5
C101 C113 H11B 109.5
H11A C113 H11B 109.5
C101 C113 H11C 109.5
H11A C113 H11C 109.5
H11B C113 H11C 109.5
C110 C114 C115 115.9(8)
C110 C114 H11D 108.3
C115 C114 H11D 108.3
C110 C114 H11E 108.3
C115 C114 H11E 108.3
H11D C114 H11E 107.4
C116 C115 C114 111.5(8)
C116 C115 H11F 109.3
C114 C115 H11F 109.3
C116 C115 H11G 109.3
C114 C115 H11G 109.3
H11F C115 H11G 108.0
C115 C116 C117 112.3(8)
C115 C116 H11H 109.1
C117 C116 H11H 109.1
C115 C116 H11I 109.1
C117 C116 H11I 109.1
H11H C116 H11I 107.9
O5 C117 C116 107.1(8)
O5 C117 H11J 110.3
C116 C117 H11J 110.3
O5 C117 H11K 110.3
C116 C117 H11K 110.3
H11J C117 H11K 108.5
O5 C118 C119 123.1(5)
O5 C118 C123 116.8(5)
C119 C118 C123 120.0
C120 C119 C118 120.0
C120 C119 H11L 120.0
C118 C119 H11L 120.0
C119 C120 C121 120.0
C119 C120 H12A 120.0
C121 C120 H12A 120.0
C120 C121 C122 120.0
C120 C121 H12B 120.0
C122 C121 H12B 120.0
C123 C122 C121 120.0
C123 C122 C130 120.8(6)
C121 C122 C130 119.0(6)
C122 C123 C118 120.0
C122 C123 N7 120.7(5)
C118 C123 N7 119.2(5)
C125 C124 C129 120.0
C125 C124 S2 117.4(5)
C129 C124 S2 122.4(5)
C126 C125 C124 120.0
C126 C125 H12C 120.0
C124 C125 H12C 120.0
C125 C126 C127 120.0
C125 C126 Cl7 120.5(5)
C127 C126 Cl7 119.5(5)
C128 C127 C126 120.0
C128 C127 H12D 120.0
C126 C127 H12D 120.0
C127 C128 C129 120.0
C127 C128 Cl8 119.3(6)
C129 C128 Cl8 120.7(6)
C128 C129 C124 120.0
C128 C129 H12E 120.0
C124 C129 H12E 120.0
N8 C130 O8 115.1(9)
N8 C130 C122 127.7(9)
O8 C130 C122 117.1(9)
O8 C131 C132 107.9(8)
O8 C131 H13D 110.1
C132 C131 H13D 110.1
O8 C131 H13E 110.1
C132 C131 H13E 110.1
H13D C131 H13E 108.4
C133 C132 N8 114.8(9)
C133 C132 C131 117.3(10)
N8 C132 C131 101.5(9)
C133 C132 H13F 107.6
N8 C132 H13F 107.6
C131 C132 H13F 107.6
C134 C133 C132 115.7(12)
C134 C133 C135 117.3(12)
C132 C133 C135 113.2(12)
C134 C133 H13G 102.5
C132 C133 H13G 102.5
C135 C133 H13G 102.5
C133 C134 H13H 109.5
C133 C134 H13I 109.5
H13H C134 H13I 109.5
C133 C134 H13J 109.5
H13H C134 H13J 109.5
H13I C134 H13J 109.5
C133 C135 H13K 109.5
C133 C135 H13L 109.5
H13K C135 H13L 109.5
C133 C135 H13M 109.5
H13K C135 H13M 109.5
H13L C135 H13M 109.5
N1S C1S C2S 166.0(17)
C1S C2S H2SA 109.5
C1S C2S H2SB 109.5
H2SA C2S H2SB 109.5
C1S C2S H2SC 109.5
H2SA C2S H2SC 109.5
H2SB C2S H2SC 109.5
N2S C3S C4S 164(4)
N3S C5S C6S 171(2)
C5S C6S H6SA 109.5
C5S C6S H6SB 109.5
H6SA C6S H6SB 109.5
C5S C6S H6SC 109.5
H6SA C6S H6SC 109.5
H6SB C6S H6SC 109.5

loop_
_geom_bond_atom_site_label_1
_geom_bond_atom_site_label_2
_geom_bond_distance
Ni1 N2 1.991(8)
Ni1 N1 1.992(8)
Ni1 Cl1 2.176(3)
Ni1 Cl2 2.219(3)
Ni2 N5 1.988(9)
Ni2 N6 1.992(8)
Ni2 Cl6 2.194(3)
Ni2 Cl5 2.218(3)
S1 O3 1.390(7)
S1 O2 1.405(7)
S1 N3 1.645(8)
S1 C24 1.710(5)
S2 O6 1.422(7)
S2 O7 1.440(7)
S2 N7 1.592(8)
S2 C124 1.715(6)
Cl3 C28 1.654(7)
Cl4 C26 1.728(7)
Cl7 C126 1.703(8)
Cl8 C128 1.668(7)
O1 C18 1.363(7)
O1 C17 1.441(10)
O4 C30 1.371(11)
O4 C31 1.474(12)
O5 C118 1.333(7)
O5 C117 1.416(11)
O8 C130 1.358(11)
O8 C131 1.451(12)
N1 C1 1.341(12)
N1 C12 1.352(12)
N2 C11 1.347(12)
N2 C10 1.338(12)
N3 C23 1.405(9)
N3 H3N 0.8999
N4 C30 1.256(12)
N4 C32 1.437(12)
N5 C101 1.320(12)
N5 C112 1.363(13)
N6 C110 1.331(11)
N6 C111 1.335(11)
N7 C123 1.405(8)
N7 H7N 0.8999
N8 C130 1.281(13)
N8 C132 1.469(13)
C1 C2 1.393(14)
C1 C13 1.457(15)
C2 C3 1.340(14)
C2 H2A 0.9500
C3 C4 1.386(14)
C3 H3A 0.9500
C4 C12 1.387(13)
C4 C5 1.408(15)
C5 C6 1.389(14)
C5 H5A 0.9500
C6 C7 1.440(13)
C6 H6A 0.9500
C7 C8 1.366(13)
C7 C11 1.405(14)
C8 C9 1.353(12)
C8 H8A 0.9500
C9 C10 1.377(13)
C9 H9A 0.9500
C10 C14 1.535(13)
C11 C12 1.423(13)
C13 H13A 0.9800
C13 H13B 0.9800
C13 H13C 0.9800
C14 C15 1.493(13)
C14 H14A 0.9900
C14 H14B 0.9900
C15 C16 1.507(13)
C15 H15A 0.9900
C15 H15B 0.9900
C16 C17 1.490(13)
C16 H16A 0.9900
C16 H16B 0.9900
C17 H17A 0.9900
C17 H17B 0.9900
C18 C19 1.3900
C18 C23 1.3900
C19 C20 1.3900
C19 H19A 0.9500
C20 C21 1.3900
C20 H20A 0.9500
C21 C22 1.3900
C21 H21A 0.9500
C22 C23 1.3900
C22 C30 1.456(11)
C24 C25 1.3900
C24 C29 1.3900
C25 C26 1.3900
C25 H25A 0.9500
C26 C27 1.3900
C27 C28 1.3900
C27 H27A 0.9500
C28 C29 1.3900
C29 H29A 0.9500
C31 C32 1.557(15)
C31 H31A 0.9900
C31 H31B 0.9900
C32 C33 1.470(15)
C32 H32A 1.0000
C33 C35 1.473(15)
C33 C34 1.516(14)
C33 H33A 1.0000
C34 H34A 0.9800
C34 H34B 0.9800
C34 H34C 0.9800
C35 H35A 0.9800
C35 H35B 0.9800
C35 H35C 0.9800
C101 C102 1.372(14)
C101 C113 1.483(14)
C102 C103 1.345(15)
C102 H10A 0.9500
C103 C104 1.408(14)
C103 H10B 0.9500
C104 C112 1.401(13)
C104 C105 1.408(14)
C105 C106 1.307(13)
C105 H10C 0.9500
C106 C107 1.419(13)
C106 H10D 0.9500
C107 C111 1.351(13)
C107 C108 1.380(12)
C108 C109 1.376(13)
C108 H10E 0.9500
C109 C110 1.376(14)
C109 H10F 0.9500
C110 C114 1.479(13)
C111 C112 1.437(13)
C113 H11A 0.9800
C113 H11B 0.9800
C113 H11C 0.9800
C114 C115 1.514(12)
C114 H11D 0.9900
C114 H11E 0.9900
C115 C116 1.492(12)
C115 H11F 0.9900
C115 H11G 0.9900
C116 C117 1.523(13)
C116 H11H 0.9900
C116 H11I 0.9900
C117 H11J 0.9900
C117 H11K 0.9900
C118 C119 1.3900
C118 C123 1.3900
C119 C120 1.3900
C119 H11L 0.9500
C120 C121 1.3900
C120 H12A 0.9500
C121 C122 1.3900
C121 H12B 0.9500
C122 C123 1.3900
C122 C130 1.394(11)
C124 C125 1.3900
C124 C129 1.3900
C125 C126 1.3900
C125 H12C 0.9500
C126 C127 1.3900
C127 C128 1.3900
C127 H12D 0.9500
C128 C129 1.3900
C129 H12E 0.9500
C131 C132 1.483(14)
C131 H13D 0.9900
C131 H13E 0.9900
C132 C133 1.458(16)
C132 H13F 1.0000
C133 C134 1.459(17)
C133 C135 1.489(16)
C133 H13G 1.0000
C134 H13H 0.9800
C134 H13I 0.9800
C134 H13J 0.9800
C135 H13K 0.9800
C135 H13L 0.9800
C135 H13M 0.9800
N1S C1S 1.060(16)
C1S C2S 1.576(19)
C2S H2SA 0.9800
C2S H2SB 0.9800
C2S H2SC 0.9800
N2S C3S 1.14(3)
C3S C4S 1.58(2)
C4S H4SA 0.9800
C4S H4SB 0.9800
C4S H4SC 0.9800
N3S C5S 1.25(3)
C5S C6S 1.31(3)
C6S H6SA 0.9800
C6S H6SB 0.9800
C6S H6SC 0.9800

loop_
_geom_torsion_atom_site_label_1
_geom_torsion_atom_site_label_2
_geom_torsion_atom_site_label_3
_geom_torsion_atom_site_label_4
_geom_torsion
N2 Ni1 N1 C1 -177.1(9)
Cl1 Ni1 N1 C1 -66.3(9)
Cl2 Ni1 N1 C1 81.3(8)
N2 Ni1 N1 C12 8.7(7)
Cl1 Ni1 N1 C12 119.4(6)
Cl2 Ni1 N1 C12 -92.9(6)
N1 Ni1 N2 C11 -9.5(6)
Cl1 Ni1 N2 C11 -118.9(6)
Cl2 Ni1 N2 C11 93.7(6)
N1 Ni1 N2 C10 175.7(8)
Cl1 Ni1 N2 C10 66.3(8)
Cl2 Ni1 N2 C10 -81.1(8)
O3 S1 N3 C23 139.8(6)
O2 S1 N3 C23 8.8(7)
C24 S1 N3 C23 -109.4(6)
N6 Ni2 N5 C101 173.6(9)
Cl6 Ni2 N5 C101 61.0(9)
Cl5 Ni2 N5 C101 -83.0(8)
N6 Ni2 N5 C112 -6.1(6)
Cl6 Ni2 N5 C112 -118.7(6)
Cl5 Ni2 N5 C112 97.3(6)
N5 Ni2 N6 C110 -175.0(8)
Cl6 Ni2 N6 C110 -63.3(8)
Cl5 Ni2 N6 C110 83.6(8)
N5 Ni2 N6 C111 6.1(7)
Cl6 Ni2 N6 C111 117.8(6)
Cl5 Ni2 N6 C111 -95.3(6)
O6 S2 N7 C123 -8.8(8)
O7 S2 N7 C123 -138.6(6)
C124 S2 N7 C123 108.6(6)
C12 N1 C1 C2 0.3(14)
Ni1 N1 C1 C2 -173.6(7)
C12 N1 C1 C13 -176.5(9)
Ni1 N1 C1 C13 9.6(14)
N1 C1 C2 C3 1.4(15)
C13 C1 C2 C3 178.1(10)
C1 C2 C3 C4 -1.9(14)
C2 C3 C4 C12 0.7(14)
C2 C3 C4 C5 -179.9(9)
C3 C4 C5 C6 178.5(9)
C12 C4 C5 C6 -2.1(14)
C4 C5 C6 C7 0.9(14)
C5 C6 C7 C8 -176.9(9)
C5 C6 C7 C11 1.2(14)
C11 C7 C8 C9 -0.7(14)
C6 C7 C8 C9 177.5(9)
C7 C8 C9 C10 1.8(14)
C11 N2 C10 C9 -0.9(13)
Ni1 N2 C10 C9 173.6(7)
C11 N2 C10 C14 177.5(8)
Ni1 N2 C10 C14 -8.0(12)
C8 C9 C10 N2 -1.0(14)
C8 C9 C10 C14 -179.3(9)
C10 N2 C11 C7 2.0(14)
Ni1 N2 C11 C7 -173.4(7)
C10 N2 C11 C12 -175.6(8)
Ni1 N2 C11 C12 8.9(10)
C8 C7 C11 N2 -1.3(14)
C6 C7 C11 N2 -179.5(9)
C8 C7 C11 C12 176.3(9)
C6 C7 C11 C12 -1.9(14)
C1 N1 C12 C4 -1.4(14)
Ni1 N1 C12 C4 173.5(7)
C1 N1 C12 C11 178.8(9)
Ni1 N1 C12 C11 -6.3(10)
C3 C4 C12 N1 1.0(14)
C5 C4 C12 N1 -178.5(9)
C3 C4 C12 C11 -179.3(9)
C5 C4 C12 C11 1.3(14)
N2 C11 C12 N1 -1.8(13)
C7 C11 C12 N1 -179.5(9)
N2 C11 C12 C4 178.4(9)
C7 C11 C12 C4 0.7(14)
N2 C10 C14 C15 -173.2(8)
C9 C10 C14 C15 5.1(13)
C10 C14 C15 C16 -177.9(8)
C14 C15 C16 C17 180.0(8)
C18 O1 C17 C16 175.7(7)
C15 C16 C17 O1 176.8(8)
C17 O1 C18 C19 1.5(9)
C17 O1 C18 C23 -178.2(6)
O1 C18 C19 C20 -179.7(6)
C23 C18 C19 C20 0.0
C18 C19 C20 C21 0.0
C19 C20 C21 C22 0.0
C20 C21 C22 C23 0.0
C20 C21 C22 C30 -172.2(6)
C21 C22 C23 C18 0.0
C30 C22 C23 C18 172.2(6)
C21 C22 C23 N3 -180.0(6)
C30 C22 C23 N3 -7.8(7)
O1 C18 C23 C22 179.7(6)
C19 C18 C23 C22 0.0
O1 C18 C23 N3 -0.4(6)
C19 C18 C23 N3 180.0(6)
S1 N3 C23 C22 -115.5(5)
S1 N3 C23 C18 64.5(7)
O3 S1 C24 C25 81.0(5)
O2 S1 C24 C25 -151.0(4)
N3 S1 C24 C25 -31.9(5)
O3 S1 C24 C29 -95.9(5)
O2 S1 C24 C29 32.1(5)
N3 S1 C24 C29 151.2(4)
C29 C24 C25 C26 0.0
S1 C24 C25 C26 -176.9(5)
C24 C25 C26 C27 0.0
C24 C25 C26 Cl4 178.4(5)
C25 C26 C27 C28 0.0
Cl4 C26 C27 C28 -178.3(5)
C26 C27 C28 C29 0.0
C26 C27 C28 Cl3 178.6(6)
C27 C28 C29 C24 0.0
Cl3 C28 C29 C24 -178.6(6)
C25 C24 C29 C28 0.0
S1 C24 C29 C28 176.9(5)
C32 N4 C30 O4 1.0(13)
C32 N4 C30 C22 178.6(9)
C31 O4 C30 N4 4.8(12)
C31 O4 C30 C22 -173.1(8)
C21 C22 C30 N4 173.3(9)
C23 C22 C30 N4 1.1(13)
C21 C22 C30 O4 -9.1(10)
C23 C22 C30 O4 178.7(6)
C30 O4 C31 C32 -7.9(11)
C30 N4 C32 C33 -130.5(10)
C30 N4 C32 C31 -6.0(12)
O4 C31 C32 N4 8.4(12)
O4 C31 C32 C33 134.5(10)
N4 C32 C33 C35 -57.2(13)
C31 C32 C33 C35 -175.4(9)
N4 C32 C33 C34 178.1(10)
C31 C32 C33 C34 59.8(12)
C112 N5 C101 C102 -5.0(14)
Ni2 N5 C101 C102 175.3(8)
C112 N5 C101 C113 179.4(9)
Ni2 N5 C101 C113 -0.3(14)
N5 C101 C102 C103 2.7(17)
C113 C101 C102 C103 178.2(11)
C101 C102 C103 C104 0.8(18)
C102 C103 C104 C112 -1.9(15)
C102 C103 C104 C105 177.4(10)
C112 C104 C105 C106 2.0(14)
C103 C104 C105 C106 -177.3(10)
C104 C105 C106 C107 -1.4(15)
C105 C106 C107 C111 0.4(14)
C105 C106 C107 C108 -179.1(9)
C111 C107 C108 C109 2.6(13)
C106 C107 C108 C109 -177.9(8)
C107 C108 C109 C110 0.1(14)
C111 N6 C110 C109 5.9(13)
Ni2 N6 C110 C109 -173.0(7)
C111 N6 C110 C114 -176.2(8)
Ni2 N6 C110 C114 4.9(12)
C108 C109 C110 N6 -4.5(14)
C108 C109 C110 C114 177.7(8)
C110 N6 C111 C107 -3.2(14)
Ni2 N6 C111 C107 175.9(7)
C110 N6 C111 C112 176.1(8)
Ni2 N6 C111 C112 -4.8(10)
C108 C107 C111 N6 -1.2(14)
C106 C107 C111 N6 179.3(9)
C108 C107 C111 C112 179.6(8)
C106 C107 C111 C112 0.1(13)
C101 N5 C112 C104 3.9(14)
Ni2 N5 C112 C104 -176.4(7)
C101 N5 C112 C111 -174.4(8)
Ni2 N5 C112 C111 5.4(10)
C105 C104 C112 N5 -179.8(9)
C103 C104 C112 N5 -0.4(13)
C105 C104 C112 C111 -1.6(13)
C103 C104 C112 C111 177.8(9)
N6 C111 C112 N5 -0.5(12)
C107 C111 C112 N5 178.9(8)
N6 C111 C112 C104 -178.8(8)
C107 C111 C112 C104 0.6(13)
N6 C110 C114 C115 176.6(8)
C109 C110 C114 C115 -5.5(13)
C110 C114 C115 C116 -177.9(8)
C114 C115 C116 C117 178.3(7)
C118 O5 C117 C116 -177.2(7)
C115 C116 C117 O5 177.4(7)
C117 O5 C118 C119 1.6(9)
C117 O5 C118 C123 179.5(6)
O5 C118 C119 C120 177.8(6)
C123 C118 C119 C120 0.0
C118 C119 C120 C121 0.0
C119 C120 C121 C122 0.0
C120 C121 C122 C123 0.0
C120 C121 C122 C130 174.8(7)
C121 C122 C123 C118 0.0
C130 C122 C123 C118 -174.7(7)
C121 C122 C123 N7 -177.6(7)
C130 C122 C123 N7 7.7(8)
O5 C118 C123 C122 -178.0(6)
C119 C118 C123 C122 0.0
O5 C118 C123 N7 -0.4(7)
C119 C118 C123 N7 177.6(7)
S2 N7 C123 C122 112.2(6)
S2 N7 C123 C118 -65.4(7)
O6 S2 C124 C125 -33.0(5)
O7 S2 C124 C125 96.3(5)
N7 S2 C124 C125 -151.9(4)
O6 S2 C124 C129 152.7(5)
O7 S2 C124 C129 -78.0(5)
N7 S2 C124 C129 33.8(5)
C129 C124 C125 C126 0.0
S2 C124 C125 C126 -174.4(5)
C124 C125 C126 C127 0.0
C124 C125 C126 Cl7 -178.5(6)
C125 C126 C127 C128 0.0
Cl7 C126 C127 C128 178.5(6)
C126 C127 C128 C129 0.0
C126 C127 C128 Cl8 179.6(6)
C127 C128 C129 C124 0.0
Cl8 C128 C129 C124 -179.6(6)
C125 C124 C129 C128 0.0
S2 C124 C129 C128 174.2(6)
C132 N8 C130 O8 -3.2(13)
C132 N8 C130 C122 173.9(9)
C131 O8 C130 N8 -1.0(12)
C131 O8 C130 C122 -178.4(8)
C123 C122 C130 N8 6.3(13)
C121 C122 C130 N8 -168.5(9)
C123 C122 C130 O8 -176.6(6)
C121 C122 C130 O8 8.6(11)
C130 O8 C131 C132 4.7(11)
C130 N8 C132 C133 -121.8(11)
C130 N8 C132 C131 5.8(12)
O8 C131 C132 C133 119.8(11)
O8 C131 C132 N8 -6.2(11)
N8 C132 C133 C134 -43.2(16)
C131 C132 C133 C134 -162.2(12)
N8 C132 C133 C135 177.3(11)
C131 C132 C133 C135 58.2(16)
